data_7230980
loop_
_publ_author_name
'Kyratzis, Nicholas'
'Cao, Winnie'
'Izgorodina, Ekaterina I.'
'Turner, David R.'

_publ_section_title
;
 Structural changes in coordination polymers in response to small changes
 in steric bulk (H vs. Me): an experimental and theoretical study
;
_journal_issue 29
_journal_name_full CrystEngComm
_journal_page_first 4115
_journal_paper_doi 10.1039/C8CE00744F
_journal_volume 20
_journal_year 2018
_chemical_formula_moiety 'C30 H18 N4 O8 Zn'
_chemical_formula_sum 'C30 H18 N4 O8 Zn'
_chemical_formula_weight 627.85
_space_group_crystal_system triclinic
_space_group_IT_number 2
_space_group_name_Hall '-P 1'
_space_group_name_H-M_alt 'P -1'
_symmetry_space_group_name_Hall '-P 1'
_symmetry_space_group_name_H-M 'P -1'
_atom_sites_solution_hydrogens geom
_audit_creation_date 2018-02-14
_audit_creation_method
;
Olex2 1.2
(compiled 2017.08.10 svn.r3458 for OlexSys, GUI svn.r5381)
;
_audit_update_record
;
2018-04-30 deposited with the CCDC.
2018-06-21 downloaded from the CCDC.
;
_cell_angle_alpha 109.91(3)
_cell_angle_beta 106.20(3)
_cell_angle_gamma 99.92(3)
_cell_formula_units_Z 2
_cell_length_a 9.6690(19)
_cell_length_b 13.649(3)
_cell_length_c 14.082(3)
_cell_measurement_reflns_used 60793
_cell_measurement_temperature 100
_cell_measurement_theta_max 32.233
_cell_measurement_theta_min 1.652
_cell_volume 1602.8(9)
_computing_cell_refinement 'XDS (Kabsch, 1993)'
_computing_data_collection 'BluIce (McPhillips, 2002)'
_computing_data_reduction 'XDS (Kabsch, 1993)'
_computing_molecular_graphics 'Olex2 (Dolomanov et al., 2009)'
_computing_publication_material 'Olex2 (Dolomanov et al., 2009)'
_computing_structure_refinement 'ShelXL (Sheldrick, 2015)'
_computing_structure_solution 'SIR2004 (Burla et al., 2007)'
_diffrn_ambient_temperature 100.0
_diffrn_measured_fraction_theta_full 0.998
_diffrn_measured_fraction_theta_max 0.998
_diffrn_measurement_device_type 'ADSC Quantum 210r'
_diffrn_measurement_method 'Phi Scan'
_diffrn_radiation_type synchrotron
_diffrn_radiation_wavelength 0.7108
_diffrn_reflns_av_R_equivalents 0.1879
_diffrn_reflns_av_unetI/netI 0.0866
_diffrn_reflns_Laue_measured_fraction_full 0.998
_diffrn_reflns_Laue_measured_fraction_max 0.998
_diffrn_reflns_limit_h_max 12
_diffrn_reflns_limit_h_min -12
_diffrn_reflns_limit_k_max 17
_diffrn_reflns_limit_k_min -17
_diffrn_reflns_limit_l_max 18
_diffrn_reflns_limit_l_min -18
_diffrn_reflns_number 51444
_diffrn_reflns_point_group_measured_fraction_full 0.998
_diffrn_reflns_point_group_measured_fraction_max 0.998
_diffrn_reflns_theta_full 27.497
_diffrn_reflns_theta_max 27.497
_diffrn_reflns_theta_min 1.652
_diffrn_source 'MX1 Beamline Australian Synchrotron'
_exptl_absorpt_coefficient_mu 0.818
_exptl_absorpt_correction_type none
_exptl_crystal_colour 'clear light yellow'
_exptl_crystal_colour_lustre clear
_exptl_crystal_colour_modifier light
_exptl_crystal_colour_primary yellow
_exptl_crystal_density_diffrn 1.301
_exptl_crystal_description plate
_exptl_crystal_F_000 640
_exptl_crystal_recrystallization_method 'Crystallised at elevated temperature from synthesis'
_exptl_crystal_size_max 0.06
_exptl_crystal_size_mid 0.04
_exptl_crystal_size_min 0.02
_refine_diff_density_max 2.292
_refine_diff_density_min -1.071
_refine_diff_density_rms 0.142
_refine_ls_extinction_method none
_refine_ls_goodness_of_fit_ref 1.058
_refine_ls_hydrogen_treatment constr
_refine_ls_matrix_type full
_refine_ls_number_parameters 391
_refine_ls_number_reflns 7354
_refine_ls_number_restraints 0
_refine_ls_restrained_S_all 1.058
_refine_ls_R_factor_all 0.1466
_refine_ls_R_factor_gt 0.0972
_refine_ls_shift/su_max 0.000
_refine_ls_shift/su_mean 0.000
_refine_ls_structure_factor_coef Fsqd
_refine_ls_weighting_details 'w=1/[\s^2^(Fo^2^)+(0.1990P)^2^] where P=(Fo^2^+2Fc^2^)/3'
_refine_ls_weighting_scheme calc
_refine_ls_wR_factor_gt 0.2803
_refine_ls_wR_factor_ref 0.3216
_reflns_Friedel_coverage 0.000
_reflns_number_gt 4111
_reflns_number_total 7354
_reflns_threshold_expression 'I > 2\s(I)'
_cod_data_source_file c8ce00744f2.cif
_cod_data_source_block 7
_cod_depositor_comments 'Adding full bibliography for 7230978--7230987.cif.'
_cod_database_code 7230980
_shelx_shelxl_version_number 2017/1
_shelx_space_group_comment
;
The symmetry employed for this shelxl refinement is uniquely defined
by the following loop, which should always be used as a source of
symmetry information in preference to the above space-group names.
They are only intended as comments.
;
_olex2_refinement_description
;
1. Fixed Uiso
 At 1.2 times of:
  All C(H) groups, All C(H,H) groups
2.a Secondary CH2 refined with riding coordinates:
 C17(H17A,H17B), C2(H2A,H2B)
2.b Aromatic/amide H refined with riding coordinates:
 C28(H28), C20(H20), C9(H9), C26(H26), C30(H30), C10(H10), C25(H25), C22(H22),
 C12(H12), C7(H7), C27(H27), C24(H24), C19(H19), C21(H21)
;
_platon_squeeze_void_probe_radius 1.20
_olex2_submission_special_instructions 'No special instructions were received'

loop_
_space_group_symop_operation_xyz
'x, y, z'
'-x, -y, -z'

loop_
_atom_site_label
_atom_site_type_symbol
_atom_site_fract_x
_atom_site_fract_y
_atom_site_fract_z
_atom_site_U_iso_or_equiv
_atom_site_adp_type
_atom_site_occupancy
_atom_site_site_symmetry_order
_atom_site_calc_flag
_atom_site_refinement_flags_posn
_atom_site_refinement_flags_adp
_atom_site_refinement_flags_occupancy
Zn2 Zn 1.000000 0.500000 1.000000 0.0402(3) Uani 1 2 d S T P
Zn1 Zn -0.500000 0.500000 0.000000 0.0415(3) Uani 1 2 d S T P
O8 O 0.5520(4) 0.4661(3) 0.8562(3) 0.0399(9) Uani 1 1 d . . .
O7 O 0.7679(4) 0.4274(4) 0.9086(3) 0.0455(10) Uani 1 1 d . . .
O2 O -0.0417(4) 0.5537(3) 0.1509(3) 0.0418(9) Uani 1 1 d . . .
O4 O -0.1732(4) 0.3822(4) 0.2665(3) 0.0467(10) Uani 1 1 d . . .
O5 O 0.6933(4) 0.6307(4) 0.7458(4) 0.0558(12) Uani 1 1 d . . .
N4 N 0.9983(4) 0.6483(3) 0.9839(4) 0.0314(9) Uani 1 1 d . . .
O6 O 0.4338(5) 0.2721(4) 0.5907(4) 0.0622(13) Uani 1 1 d . . .
N3 N -0.5071(4) 0.3420(3) -0.0062(4) 0.0342(10) Uani 1 1 d . . .
O1 O -0.2747(4) 0.5695(4) 0.1033(4) 0.0508(11) Uani 1 1 d . . .
O3 O 0.0878(5) 0.7429(4) 0.4276(4) 0.0583(12) Uani 1 1 d . . .
N1 N -0.0439(5) 0.5618(4) 0.3496(4) 0.0450(11) Uani 1 1 d . . .
C6 C 0.0715(5) 0.4293(4) 0.3981(4) 0.0331(11) Uani 1 1 d . . .
N2 N 0.5667(5) 0.4520(5) 0.6623(4) 0.0473(12) Uani 1 1 d . . .
C8 C 0.1996(5) 0.5171(4) 0.4738(4) 0.0326(11) Uani 1 1 d . . .
C13 C 0.4499(6) 0.5811(5) 0.6124(4) 0.0363(12) Uani 1 1 d . . .
C4 C -0.0578(5) 0.4521(5) 0.3321(4) 0.0393(13) Uani 1 1 d . . .
C3 C 0.0829(6) 0.6502(5) 0.4203(5) 0.0469(14) Uani 1 1 d . . .
C18 C 0.6667(6) 0.4440(4) 0.8439(5) 0.0363(12) Uani 1 1 d . . .
C11 C 0.3215(5) 0.4937(4) 0.5377(4) 0.0334(11) Uani 1 1 d . . .
C28 C 1.1061(6) 0.7946(4) 0.9420(5) 0.0464(14) Uani 1 1 d . . .
H28 H 1.176367 0.822429 0.915086 0.056 Uiso 1 1 calc R . .
C15 C 0.5813(6) 0.5600(5) 0.6801(5) 0.0421(13) Uani 1 1 d . . .
C5 C 0.2108(6) 0.6267(5) 0.4890(5) 0.0431(13) Uani 1 1 d . . .
C14 C 0.3119(6) 0.3852(5) 0.5237(5) 0.0439(13) Uani 1 1 d . . .
C20 C -0.4808(6) 0.3169(5) 0.0774(5) 0.0420(13) Uani 1 1 d . . .
H20 H -0.457365 0.373710 0.146490 0.050 Uiso 1 1 calc R . .
C9 C 0.0649(6) 0.3236(5) 0.3839(4) 0.0373(12) Uani 1 1 d . . .
H9 H -0.020969 0.265427 0.330589 0.045 Uiso 1 1 calc R . .
C26 C 1.0967(6) 0.6946(4) 0.9482(5) 0.0415(13) Uani 1 1 d . . .
H26 H 1.163350 0.656286 0.926090 0.050 Uiso 1 1 calc R . .
C30 C 1.0267(7) 0.9628(5) 0.9741(6) 0.0481(15) Uani 1 1 d . . .
H30 H 1.079659 0.980739 0.931834 0.058 Uiso 1 1 calc R . .
C1 C -0.1587(6) 0.5664(5) 0.1680(5) 0.0395(12) Uani 1 1 d . . .
C29 C 1.0126(6) 0.8538(5) 0.9752(5) 0.0424(14) Uani 1 1 d . . .
C10 C 0.4570(6) 0.6880(5) 0.6264(5) 0.0413(13) Uani 1 1 d . . .
H10 H 0.542911 0.746260 0.679568 0.050 Uiso 1 1 calc R . .
C25 C 0.9001(6) 0.7035(4) 1.0081(5) 0.0469(15) Uani 1 1 d . . .
H25 H 0.823979 0.671072 1.027968 0.056 Uiso 1 1 calc R . .
C22 C -0.4845(7) 0.2126(5) 0.0726(5) 0.0496(15) Uani 1 1 d . . .
H22 H -0.462917 0.200416 0.137009 0.059 Uiso 1 1 calc R . .
C12 C 0.1853(6) 0.3011(5) 0.4482(5) 0.0403(12) Uani 1 1 d . . .
H12 H 0.179148 0.228125 0.439453 0.048 Uiso 1 1 calc R . .
C7 C 0.3379(6) 0.7098(5) 0.5623(5) 0.0449(13) Uani 1 1 d . . .
H7 H 0.345110 0.782423 0.569401 0.054 Uiso 1 1 calc R . .
C16 C 0.4392(6) 0.3628(5) 0.5937(5) 0.0474(15) Uani 1 1 d . . .
C27 C 0.9044(6) 0.8032(5) 1.0057(6) 0.0543(17) Uani 1 1 d . . .
H27 H 0.833461 0.838456 1.024896 0.065 Uiso 1 1 calc R . .
C23 C -0.5191(6) 0.1288(5) -0.0245(5) 0.0438(13) Uani 1 1 d . . .
C17 C 0.6898(7) 0.4325(6) 0.7367(5) 0.0535(17) Uani 1 1 d . . .
H17A H 0.786746 0.485201 0.753467 0.064 Uiso 1 1 calc R . .
H17B H 0.695902 0.358205 0.700057 0.064 Uiso 1 1 calc R . .
C24 C -0.5226(7) 0.0164(5) -0.0378(6) 0.0538(16) Uani 1 1 d . . .
H24 H -0.562727 -0.037777 -0.110149 0.065 Uiso 1 1 calc R . .
C19 C -0.5439(8) 0.2586(5) -0.1035(6) 0.0599(17) Uani 1 1 d . . .
H19 H -0.565461 0.272989 -0.166612 0.072 Uiso 1 1 calc R . .
C2 C -0.1647(7) 0.5853(6) 0.2808(5) 0.0520(16) Uani 1 1 d . . .
H2A H -0.160515 0.662322 0.318136 0.062 Uiso 1 1 calc R . .
H2B H -0.262522 0.538919 0.271448 0.062 Uiso 1 1 calc R . .
C21 C -0.5512(8) 0.1535(5) -0.1145(6) 0.0661(19) Uani 1 1 d . . .
H21 H -0.578680 0.097116 -0.184556 0.079 Uiso 1 1 calc R . .

loop_
_atom_site_aniso_label
_atom_site_aniso_U_11
_atom_site_aniso_U_22
_atom_site_aniso_U_33
_atom_site_aniso_U_23
_atom_site_aniso_U_13
_atom_site_aniso_U_12
Zn2 0.0353(5) 0.0317(5) 0.0737(7) 0.0398(5) 0.0209(4) 0.0186(4)
Zn1 0.0367(5) 0.0301(5) 0.0747(7) 0.0380(5) 0.0193(4) 0.0184(4)
O8 0.0330(18) 0.050(2) 0.057(2) 0.0381(19) 0.0220(17) 0.0203(16)
O7 0.0335(19) 0.066(3) 0.066(3) 0.049(2) 0.0252(18) 0.0259(18)
O2 0.0335(19) 0.054(2) 0.060(2) 0.038(2) 0.0254(17) 0.0208(17)
O4 0.0254(18) 0.075(3) 0.049(2) 0.035(2) 0.0143(17) 0.0161(18)
O5 0.027(2) 0.091(3) 0.060(3) 0.045(2) 0.0160(19) 0.013(2)
N4 0.0259(19) 0.033(2) 0.055(3) 0.032(2) 0.0210(18) 0.0144(16)
O6 0.046(2) 0.076(3) 0.112(4) 0.076(3) 0.038(3) 0.037(2)
N3 0.0251(19) 0.036(2) 0.058(3) 0.033(2) 0.0167(19) 0.0142(17)
O1 0.0327(19) 0.073(3) 0.074(3) 0.053(2) 0.0230(19) 0.0261(19)
O3 0.053(3) 0.063(3) 0.091(3) 0.055(3) 0.033(2) 0.034(2)
N1 0.037(2) 0.060(3) 0.060(3) 0.040(3) 0.022(2) 0.028(2)
C6 0.027(2) 0.049(3) 0.045(3) 0.031(2) 0.023(2) 0.020(2)
N2 0.028(2) 0.075(4) 0.070(3) 0.056(3) 0.024(2) 0.027(2)
C8 0.029(2) 0.044(3) 0.048(3) 0.032(2) 0.023(2) 0.022(2)
C13 0.032(2) 0.056(3) 0.039(3) 0.032(3) 0.021(2) 0.017(2)
C4 0.026(2) 0.068(4) 0.042(3) 0.036(3) 0.018(2) 0.020(2)
C3 0.043(3) 0.061(4) 0.070(4) 0.047(3) 0.034(3) 0.031(3)
C18 0.031(2) 0.046(3) 0.053(3) 0.035(3) 0.023(2) 0.018(2)
C11 0.028(2) 0.048(3) 0.046(3) 0.035(2) 0.021(2) 0.019(2)
C28 0.046(3) 0.046(3) 0.080(4) 0.042(3) 0.046(3) 0.020(2)
C15 0.030(3) 0.069(4) 0.053(3) 0.044(3) 0.025(3) 0.020(3)
C5 0.035(3) 0.051(3) 0.058(4) 0.034(3) 0.019(3) 0.019(2)
C14 0.039(3) 0.054(3) 0.067(4) 0.044(3) 0.029(3) 0.026(3)
C20 0.047(3) 0.044(3) 0.053(3) 0.032(3) 0.023(3) 0.022(2)
C9 0.035(3) 0.045(3) 0.045(3) 0.026(2) 0.022(2) 0.014(2)
C26 0.044(3) 0.040(3) 0.072(4) 0.037(3) 0.041(3) 0.025(2)
C30 0.048(3) 0.042(3) 0.085(5) 0.044(3) 0.040(3) 0.022(2)
C1 0.031(2) 0.049(3) 0.065(4) 0.045(3) 0.024(2) 0.021(2)
C29 0.040(3) 0.041(3) 0.083(4) 0.048(3) 0.036(3) 0.026(2)
C10 0.032(3) 0.050(3) 0.053(3) 0.029(3) 0.022(2) 0.013(2)
C25 0.036(3) 0.048(3) 0.094(5) 0.051(3) 0.043(3) 0.024(2)
C22 0.050(3) 0.063(4) 0.069(4) 0.052(4) 0.032(3) 0.027(3)
C12 0.035(3) 0.046(3) 0.063(4) 0.036(3) 0.027(3) 0.020(2)
C7 0.046(3) 0.049(3) 0.058(4) 0.031(3) 0.029(3) 0.024(3)
C16 0.035(3) 0.063(4) 0.076(4) 0.054(3) 0.029(3) 0.024(3)
C27 0.040(3) 0.049(3) 0.118(6) 0.061(4) 0.050(3) 0.030(3)
C23 0.041(3) 0.034(3) 0.072(4) 0.035(3) 0.024(3) 0.016(2)
C17 0.040(3) 0.091(5) 0.065(4) 0.056(4) 0.032(3) 0.037(3)
C24 0.047(3) 0.038(3) 0.087(5) 0.039(3) 0.021(3) 0.013(3)
C19 0.078(5) 0.040(3) 0.069(4) 0.030(3) 0.027(4) 0.018(3)
C2 0.041(3) 0.085(5) 0.064(4) 0.051(4) 0.029(3) 0.041(3)
C21 0.088(5) 0.042(3) 0.073(5) 0.036(3) 0.024(4) 0.014(3)

loop_
_atom_type_symbol
_atom_type_description
_atom_type_scat_dispersion_real
_atom_type_scat_dispersion_imag
_atom_type_scat_source
C C 0.0030 0.0020 'International Tables Vol C Tables 4.2.6.8 and 6.1.1.4'
H H 0.0000 0.0000 'International Tables Vol C Tables 4.2.6.8 and 6.1.1.4'
N N 0.0070 0.0030 'International Tables Vol C Tables 4.2.6.8 and 6.1.1.4'
O O 0.0120 0.0060 'International Tables Vol C Tables 4.2.6.8 and 6.1.1.4'
Zn Zn 0.3120 1.4670 'International Tables Vol C Tables 4.2.6.8 and 6.1.1.4'

loop_
_geom_angle_atom_site_label_1
_geom_angle_atom_site_label_2
_geom_angle_atom_site_label_3
_geom_angle
_geom_angle_site_symmetry_1
_geom_angle_site_symmetry_3
O7 Zn2 O7 180.0 2_767 .
O7 Zn2 O2 91.48(15) 2_767 2_666
O7 Zn2 O2 88.52(15) . 2_666
O7 Zn2 O2 88.52(15) 2_767 1_656
O7 Zn2 O2 91.48(15) . 1_656
O7 Zn2 N4 93.00(16) 2_767 2_767
O7 Zn2 N4 87.00(16) 2_767 .
O7 Zn2 N4 87.00(16) . 2_767
O7 Zn2 N4 93.00(16) . .
O2 Zn2 O2 180.0 1_656 2_666
N4 Zn2 O2 93.39(15) 2_767 2_666
N4 Zn2 O2 86.61(15) 2_767 1_656
N4 Zn2 O2 93.39(15) . 1_656
N4 Zn2 O2 86.61(15) . 2_666
N4 Zn2 N4 180.0(2) 2_767 .
O8 Zn1 O8 180.0(2) 1_454 2_566
N3 Zn1 O8 87.42(16) . 2_566
N3 Zn1 O8 87.42(16) 2_465 1_454
N3 Zn1 O8 92.58(16) 2_465 2_566
N3 Zn1 O8 92.58(16) . 1_454
N3 Zn1 N3 180.0 . 2_465
O1 Zn1 O8 86.30(15) 2_465 1_454
O1 Zn1 O8 93.70(15) 2_465 2_566
O1 Zn1 O8 86.30(15) . 2_566
O1 Zn1 O8 93.70(15) . 1_454
O1 Zn1 N3 94.22(17) 2_465 2_465
O1 Zn1 N3 94.22(17) . .
O1 Zn1 N3 85.78(17) . 2_465
O1 Zn1 N3 85.78(17) 2_465 .
O1 Zn1 O1 180.0 2_465 .
C18 O8 Zn1 126.5(4) . 1_656
C18 O7 Zn2 137.4(3) . .
C1 O2 Zn2 130.4(4) . 1_454
C26 N4 Zn2 121.6(3) . .
C26 N4 C25 115.4(4) . .
C25 N4 Zn2 123.0(3) . .
C20 N3 Zn1 125.2(4) . .
C20 N3 C19 115.9(5) . .
C19 N3 Zn1 118.9(4) . .
C1 O1 Zn1 151.0(4) . .
C4 N1 C2 118.0(5) . .
C3 N1 C4 125.6(5) . .
C3 N1 C2 116.0(5) . .
C8 C6 C4 119.0(5) . .
C9 C6 C8 121.2(5) . .
C9 C6 C4 119.7(5) . .
C15 N2 C16 126.7(5) . .
C15 N2 C17 115.6(5) . .
C16 N2 C17 116.9(5) . .
C6 C8 C11 118.2(5) . .
C6 C8 C5 122.6(5) . .
C5 C8 C11 119.3(5) . .
C11 C13 C15 119.9(5) . .
C10 C13 C11 121.3(5) . .
C10 C13 C15 118.8(5) . .
O4 C4 N1 119.3(5) . .
O4 C4 C6 123.6(5) . .
N1 C4 C6 117.1(5) . .
O3 C3 N1 121.5(5) . .
O3 C3 C5 121.8(6) . .
N1 C3 C5 116.7(5) . .
O8 C18 O7 127.2(5) . .
O8 C18 C17 118.4(5) . .
O7 C18 C17 114.4(4) . .
C13 C11 C8 118.1(5) . .
C13 C11 C14 121.9(5) . .
C14 C11 C8 119.9(5) . .
C26 C28 H28 120.1 . .
C29 C28 H28 120.1 . .
C29 C28 C26 119.8(4) . .
O5 C15 N2 120.9(5) . .
O5 C15 C13 123.3(6) . .
N2 C15 C13 115.8(5) . .
C8 C5 C3 118.8(5) . .
C7 C5 C8 121.0(5) . .
C7 C5 C3 120.1(5) . .
C11 C14 C16 119.1(5) . .
C12 C14 C11 120.4(5) . .
C12 C14 C16 120.5(5) . .
N3 C20 H20 117.6 . .
N3 C20 C22 124.8(6) . .
C22 C20 H20 117.6 . .
C6 C9 H9 119.9 . .
C6 C9 C12 120.3(5) . .
C12 C9 H9 119.9 . .
N4 C26 C28 123.9(5) . .
N4 C26 H26 118.1 . .
C28 C26 H26 118.1 . .
C30 C30 H30 116.9 2_777 .
C30 C30 C29 126.3(6) 2_777 .
C29 C30 H30 116.9 . .
O2 C1 O1 126.9(5) . .
O2 C1 C2 119.1(5) . .
O1 C1 C2 113.9(5) . .
C28 C29 C30 120.2(4) . .
C28 C29 C27 116.5(5) . .
C27 C29 C30 123.3(5) . .
C13 C10 H10 120.0 . .
C13 C10 C7 120.0(5) . .
C7 C10 H10 120.0 . .
N4 C25 H25 118.1 . .
N4 C25 C27 123.7(4) . .
C27 C25 H25 118.1 . .
C20 C22 H22 120.2 . .
C23 C22 C20 119.5(5) . .
C23 C22 H22 120.2 . .
C14 C12 C9 120.0(5) . .
C14 C12 H12 120.0 . .
C9 C12 H12 120.0 . .
C5 C7 C10 120.2(5) . .
C5 C7 H7 119.9 . .
C10 C7 H7 119.9 . .
O6 C16 N2 121.4(5) . .
O6 C16 C14 122.3(6) . .
N2 C16 C14 116.3(5) . .
C29 C27 H27 119.8 . .
C25 C27 C29 120.4(5) . .
C25 C27 H27 119.8 . .
C22 C23 C24 123.7(6) . .
C22 C23 C21 116.5(5) . .
C21 C23 C24 119.8(6) . .
N2 C17 C18 112.5(4) . .
N2 C17 H17A 109.1 . .
N2 C17 H17B 109.1 . .
C18 C17 H17A 109.1 . .
C18 C17 H17B 109.1 . .
H17A C17 H17B 107.8 . .
C23 C24 H24 116.4 . .
C24 C24 C23 127.2(9) 2_455 .
C24 C24 H24 116.4 2_455 .
N3 C19 H19 118.8 . .
N3 C19 C21 122.4(6) . .
C21 C19 H19 118.8 . .
N1 C2 C1 114.2(5) . .
N1 C2 H2A 108.7 . .
N1 C2 H2B 108.7 . .
C1 C2 H2A 108.7 . .
C1 C2 H2B 108.7 . .
H2A C2 H2B 107.6 . .
C23 C21 H21 119.6 . .
C19 C21 C23 120.8(7) . .
C19 C21 H21 119.6 . .

loop_
_geom_bond_atom_site_label_1
_geom_bond_atom_site_label_2
_geom_bond_distance
_geom_bond_site_symmetry_2
Zn2 O7 2.104(4) 2_767
Zn2 O7 2.104(4) .
Zn2 O2 2.176(4) 2_666
Zn2 O2 2.176(4) 1_656
Zn2 N4 2.115(4) .
Zn2 N4 2.115(4) 2_767
Zn1 O8 2.139(4) 2_566
Zn1 O8 2.139(4) 1_454
Zn1 N3 2.116(4) 2_465
Zn1 N3 2.116(4) .
Zn1 O1 2.083(4) .
Zn1 O1 2.083(4) 2_465
O8 C18 1.240(6) .
O7 C18 1.248(6) .
O2 C1 1.248(6) .
O4 C4 1.211(7) .
O5 C15 1.196(7) .
N4 C26 1.354(6) .
N4 C25 1.355(6) .
O6 C16 1.216(7) .
N3 C20 1.307(6) .
N3 C19 1.351(8) .
O1 C1 1.251(7) .
O3 C3 1.225(7) .
N1 C4 1.408(8) .
N1 C3 1.393(8) .
N1 C2 1.454(7) .
C6 C8 1.410(8) .
C6 C4 1.485(7) .
C6 C9 1.375(8) .
N2 C15 1.383(8) .
N2 C16 1.398(8) .
N2 C17 1.479(7) .
C8 C11 1.425(7) .
C8 C5 1.417(8) .
C13 C11 1.406(8) .
C13 C15 1.499(7) .
C13 C10 1.391(8) .
C3 C5 1.501(8) .
C18 C17 1.546(8) .
C11 C14 1.409(8) .
C28 H28 0.9500 .
C28 C26 1.386(7) .
C28 C29 1.385(7) .
C5 C7 1.370(8) .
C14 C12 1.380(8) .
C14 C16 1.495(8) .
C20 H20 0.9500 .
C20 C22 1.395(8) .
C9 H9 0.9500 .
C9 C12 1.412(8) .
C26 H26 0.9500 .
C30 C30 1.310(12) 2_777
C30 H30 0.9500 .
C30 C29 1.476(7) .
C1 C2 1.540(8) .
C29 C27 1.400(7) .
C10 H10 0.9500 .
C10 C7 1.396(8) .
C25 H25 0.9500 .
C25 C27 1.366(7) .
C22 H22 0.9500 .
C22 C23 1.356(9) .
C12 H12 0.9500 .
C7 H7 0.9500 .
C27 H27 0.9500 .
C23 C24 1.474(8) .
C23 C21 1.385(8) .
C17 H17A 0.9900 .
C17 H17B 0.9900 .
C24 C24 1.289(12) 2_455
C24 H24 0.9500 .
C19 H19 0.9500 .
C19 C21 1.377(8) .
C2 H2A 0.9900 .
C2 H2B 0.9900 .
C21 H21 0.9500 .

loop_
_platon_squeeze_void_nr
_platon_squeeze_void_average_x
_platon_squeeze_void_average_y
_platon_squeeze_void_average_z
_platon_squeeze_void_volume
_platon_squeeze_void_count_electrons
_platon_squeeze_void_content
1 0.119 0.000 0.500 458 167 ' '
